data_7214715
loop_
_publ_author_name
'Wu, Jinxiong'
'Zhao, Huiru'
'Li, Niu'
'Luo, Qianqian'
'He, Chunqian'
'Guan, Naijia'
'Xiang, Shouhe'

_publ_section_title
;
 Fluorine-free crystallization of triclinic AlPO4-34
;
_journal_issue 24
_journal_name_full CrystEngComm
_journal_page_first 8671
_journal_paper_doi 10.1039/c2ce26335a
_journal_volume 14
_journal_year 2012
_chemical_formula_sum 'C4 H10.5 Al3 N O14 P3'
_chemical_formula_weight 470.48
_chemical_name_systematic
;
?
;
_space_group_IT_number 2
_symmetry_cell_setting triclinic
_symmetry_space_group_name_Hall '-P 1'
_symmetry_space_group_name_H-M 'P -1'
_atom_sites_solution_hydrogens geom
_atom_sites_solution_primary direct
_atom_sites_solution_secondary difmap
_audit_creation_method SHELXL-97
_cell_angle_alpha 77.953(8)
_cell_angle_beta 86.586(11)
_cell_angle_gamma 88.716(10)
_cell_formula_units_Z 2
_cell_length_a 9.200(3)
_cell_length_b 9.208(3)
_cell_length_c 9.269(3)
_cell_measurement_temperature 113(2)
_cell_volume 766.5(4)
_computing_cell_refinement CrystalClear
_computing_data_collection CrystalClear
_computing_data_reduction CrystalClear
_computing_molecular_graphics 'Bruker SHELXTL'
_computing_publication_material 'CrystalStructure 3.8'
_computing_structure_refinement 'SHELXL-97 (Sheldrick, 1997)'
_computing_structure_solution 'SHELXS-97 (Sheldrick, 1990)'
_diffrn_ambient_temperature 113(2)
_diffrn_detector_area_resol_mean 14.63
_diffrn_measured_fraction_theta_full 0.985
_diffrn_measured_fraction_theta_max 0.985
_diffrn_measurement_device_type 'Rigaku Saturn CCD area detector'
_diffrn_measurement_method '\w and \f scans'
_diffrn_radiation_monochromator multilayer
_diffrn_radiation_source 'rotating anode'
_diffrn_radiation_type MoK\a
_diffrn_radiation_wavelength 0.71073
_diffrn_reflns_av_R_equivalents 0.0305
_diffrn_reflns_av_sigmaI/netI 0.0521
_diffrn_reflns_limit_h_max 12
_diffrn_reflns_limit_h_min -11
_diffrn_reflns_limit_k_max 12
_diffrn_reflns_limit_k_min -12
_diffrn_reflns_limit_l_max 12
_diffrn_reflns_limit_l_min -12
_diffrn_reflns_number 8795
_diffrn_reflns_theta_full 27.88
_diffrn_reflns_theta_max 27.88
_diffrn_reflns_theta_min 2.22
_diffrn_standards_decay_% 0
_diffrn_standards_interval_count 0
_diffrn_standards_interval_time 0
_diffrn_standards_number 0
_exptl_absorpt_coefficient_mu 0.638
_exptl_absorpt_correction_T_max 0.9274
_exptl_absorpt_correction_T_min 0.8939
_exptl_absorpt_correction_type multi-scan
_exptl_absorpt_process_details CrystalClear
_exptl_crystal_colour Colorless
_exptl_crystal_density_diffrn 2.038
_exptl_crystal_density_method 'not measured'
_exptl_crystal_description Prism
_exptl_crystal_F_000 475
_exptl_crystal_size_max 0.18
_exptl_crystal_size_mid 0.16
_exptl_crystal_size_min 0.12
_refine_diff_density_max 0.551
_refine_diff_density_min -0.366
_refine_diff_density_rms 0.095
_refine_ls_extinction_method none
_refine_ls_goodness_of_fit_ref 1.029
_refine_ls_hydrogen_treatment mixed
_refine_ls_matrix_type full
_refine_ls_number_parameters 234
_refine_ls_number_reflns 3598
_refine_ls_number_restraints 4
_refine_ls_restrained_S_all 1.029
_refine_ls_R_factor_all 0.0350
_refine_ls_R_factor_gt 0.0275
_refine_ls_shift/su_max 0.001
_refine_ls_shift/su_mean 0.000
_refine_ls_structure_factor_coef Fsqd
_refine_ls_weighting_details 'calc w=1/[\s^2^(Fo^2^)+(0.0414P)^2^+0.0000P] where P=(Fo^2^+2Fc^2^)/3'
_refine_ls_weighting_scheme calc
_refine_ls_wR_factor_gt 0.0827
_refine_ls_wR_factor_ref 0.0842
_reflns_number_gt 2691
_reflns_number_total 3598
_reflns_threshold_expression >2sigma(I)
_cod_data_source_file c2ce26335a.txt
_cod_data_source_block shelx
_cod_depositor_comments
;
The following automatic conversions were performed:

'_symmetry_cell_setting' value 'Triclinic' changed to 'triclinic'
according to
/usr/data/users/saulius/automatic-downloads/retrospective/RSC/lib/dictionaries/cif_core.dic
dictionary named 'cif_core.dic' version 2.4.2 from 2011-04-26.

Automatic conversion script
Id: cif_fix_values 2281 2013-09-26 08:29:07Z andrius 
;
_cod_original_cell_volume 766.6(5)
_cod_original_sg_symbol_H-M P-1
_cod_original_formula_sum 'C4 H10.50 Al3 N O14 P3'
_cod_database_code 7214715

loop_
_symmetry_equiv_pos_as_xyz
'x, y, z'
'-x, -y, -z'

loop_
_atom_site_label
_atom_site_type_symbol
_atom_site_fract_x
_atom_site_fract_y
_atom_site_fract_z
_atom_site_U_iso_or_equiv
_atom_site_adp_type
_atom_site_occupancy
_atom_site_symmetry_multiplicity
_atom_site_calc_flag
_atom_site_refinement_flags
Al1 Al 0.06278(7) 0.36769(7) 0.58819(7) 0.00654(15) Uani 1 1 d .
Al2 Al -0.34271(7) 0.13182(7) 0.57642(7) 0.00676(15) Uani 1 1 d .
Al3 Al -0.12369(7) 0.10289(7) 0.15974(7) 0.00655(15) Uani 1 1 d .
P1 P 0.31252(6) 0.11774(6) 0.59752(6) 0.00647(13) Uani 1 1 d .
P2 P -0.11663(6) 0.12644(6) 0.81947(6) 0.00637(13) Uani 1 1 d .
P3 P -0.14891(6) 0.33257(6) 0.35429(6) 0.00653(13) Uani 1 1 d .
O1 O 0.30132(17) 0.04237(16) 0.46496(17) 0.0119(3) Uani 1 1 d .
O2 O 0.47259(16) 0.14244(17) 0.61771(18) 0.0114(3) Uani 1 1 d .
O3 O 0.25279(16) 0.01335(16) 0.73776(17) 0.0105(3) Uani 1 1 d .
O4 O 0.23436(16) 0.26477(16) 0.56777(17) 0.0082(3) Uani 1 1 d .
O5 O -0.00180(16) 0.24108(16) 0.76034(16) 0.0083(3) Uani 1 1 d .
O6 O -0.05358(16) -0.03072(16) 0.82148(18) 0.0101(3) Uani 1 1 d .
O7 O -0.16787(16) 0.13560(17) 0.97747(17) 0.0103(3) Uani 1 1 d .
O8 O -0.25195(16) 0.14687(16) 0.72990(17) 0.0094(3) Uani 1 1 d .
O9 O -0.03283(16) 0.26736(16) 0.46021(17) 0.0088(3) Uani 1 1 d .
O10 O 0.11115(16) 0.50915(16) 0.40632(17) 0.0081(3) Uani 1 1 d D
H10A H 0.1902 0.5569 0.3970 0.010 Uiso 0.50 1 d PRD
O11 O -0.14989(16) 0.50075(15) 0.31161(17) 0.0083(3) Uani 1 1 d .
O12 O -0.12650(16) 0.27335(16) 0.21044(17) 0.0089(3) Uani 1 1 d .
O13 O -0.29966(16) 0.27760(16) 0.42794(17) 0.0090(3) Uani 1 1 d .
O14 O 0.45227(19) 0.3287(2) -0.0201(2) 0.0236(4) Uani 1 1 d .
N1 N 0.2342(2) 0.3373(2) 0.2106(2) 0.0196(5) Uani 1 1 d D
C1 C 0.4866(3) 0.2896(3) 0.1317(3) 0.0269(6) Uani 1 1 d .
H1A H 0.5895 0.3136 0.1408 0.032 Uiso 1 1 calc R
H1B H 0.4744 0.1814 0.1681 0.032 Uiso 1 1 calc R
C2 C 0.3887(3) 0.3726(3) 0.2258(3) 0.0234(6) Uani 1 1 d .
H2A H 0.4130 0.3428 0.3306 0.028 Uiso 1 1 calc R
H2B H 0.4041 0.4808 0.1932 0.028 Uiso 1 1 calc R
C3 C 0.2005(3) 0.3725(3) 0.0504(3) 0.0200(6) Uani 1 1 d .
H3A H 0.2085 0.4807 0.0111 0.024 Uiso 1 1 calc R
H3B H 0.0996 0.3427 0.0399 0.024 Uiso 1 1 calc R
C4 C 0.3062(3) 0.2900(3) -0.0361(3) 0.0213(6) Uani 1 1 d .
H4A H 0.2939 0.1817 -0.0003 0.026 Uiso 1 1 calc R
H4B H 0.2847 0.3148 -0.1419 0.026 Uiso 1 1 calc R
H1 H 0.224(3) 0.2398(11) 0.252(3) 0.029(8) Uiso 1 1 d D
H2 H 0.186(3) 0.395(2) 0.267(3) 0.055(11) Uiso 1 1 d D

loop_
_atom_site_aniso_label
_atom_site_aniso_U_11
_atom_site_aniso_U_22
_atom_site_aniso_U_33
_atom_site_aniso_U_23
_atom_site_aniso_U_13
_atom_site_aniso_U_12
Al1 0.0069(3) 0.0051(3) 0.0075(3) -0.0011(3) -0.0008(3) -0.0001(2)
Al2 0.0064(3) 0.0072(3) 0.0067(3) -0.0014(3) -0.0004(3) -0.0008(2)
Al3 0.0073(3) 0.0060(3) 0.0063(3) -0.0015(3) 0.0006(3) -0.0004(2)
P1 0.0059(3) 0.0061(3) 0.0072(3) -0.0011(2) 0.0002(2) 0.0002(2)
P2 0.0061(3) 0.0066(3) 0.0063(3) -0.0010(2) -0.0005(2) 0.0000(2)
P3 0.0075(3) 0.0054(3) 0.0069(3) -0.0016(2) -0.0004(2) -0.0003(2)
O1 0.0160(9) 0.0098(8) 0.0109(8) -0.0043(6) -0.0018(7) 0.0020(6)
O2 0.0051(8) 0.0149(8) 0.0133(9) -0.0007(7) -0.0001(7) 0.0001(6)
O3 0.0103(8) 0.0088(8) 0.0107(8) 0.0009(6) 0.0020(7) -0.0010(6)
O4 0.0082(8) 0.0069(7) 0.0091(8) -0.0013(6) -0.0001(6) 0.0014(6)
O5 0.0080(8) 0.0084(7) 0.0078(8) -0.0002(6) -0.0006(6) -0.0017(6)
O6 0.0081(8) 0.0067(7) 0.0157(9) -0.0025(6) -0.0017(7) 0.0002(6)
O7 0.0106(8) 0.0141(8) 0.0061(8) -0.0018(6) 0.0005(6) -0.0012(6)
O8 0.0068(8) 0.0137(8) 0.0086(8) -0.0037(6) -0.0024(6) 0.0008(6)
O9 0.0086(8) 0.0068(8) 0.0110(8) -0.0015(6) -0.0026(6) 0.0006(6)
O10 0.0083(8) 0.0070(7) 0.0088(8) -0.0013(6) 0.0000(6) -0.0002(6)
O11 0.0089(8) 0.0059(7) 0.0104(8) -0.0016(6) -0.0021(6) -0.0003(6)
O12 0.0127(8) 0.0063(7) 0.0078(8) -0.0021(6) 0.0006(7) 0.0006(6)
O13 0.0068(8) 0.0104(8) 0.0086(8) 0.0004(6) 0.0002(6) -0.0010(6)
O14 0.0185(10) 0.0320(11) 0.0175(10) -0.0007(8) 0.0058(8) 0.0007(8)
N1 0.0215(12) 0.0184(12) 0.0176(12) -0.0024(9) 0.0045(10) -0.0043(9)
C1 0.0185(14) 0.0375(17) 0.0210(15) 0.0021(12) -0.0034(12) 0.0064(12)
C2 0.0203(14) 0.0305(15) 0.0166(14) 0.0015(11) -0.0003(11) -0.0037(11)
C3 0.0147(13) 0.0210(13) 0.0211(14) 0.0027(11) 0.0005(11) -0.0007(10)
C4 0.0239(14) 0.0234(14) 0.0166(14) -0.0038(11) -0.0025(12) -0.0023(11)

loop_
_atom_type_symbol
_atom_type_description
_atom_type_scat_dispersion_real
_atom_type_scat_dispersion_imag
_atom_type_scat_source
C C 0.0033 0.0016 'International Tables Vol C Tables 4.2.6.8 and 6.1.1.4'
H H 0.0000 0.0000 'International Tables Vol C Tables 4.2.6.8 and 6.1.1.4'
N N 0.0061 0.0033 'International Tables Vol C Tables 4.2.6.8 and 6.1.1.4'
O O 0.0106 0.0060 'International Tables Vol C Tables 4.2.6.8 and 6.1.1.4'
P P 0.1023 0.0942 'International Tables Vol C Tables 4.2.6.8 and 6.1.1.4'
Al Al 0.0645 0.0514 'International Tables Vol C Tables 4.2.6.8 and 6.1.1.4'

loop_
_geom_angle_atom_site_label_1
_geom_angle_atom_site_label_2
_geom_angle_atom_site_label_3
_geom_angle
_geom_angle_site_symmetry_1
_geom_angle_site_symmetry_3
O4 Al1 O5 94.67(7) . .
O4 Al1 O11 93.06(7) . 2_566
O5 Al1 O11 93.66(7) . 2_566
O4 Al1 O9 92.16(7) . .
O5 Al1 O9 95.19(7) . .
O11 Al1 O9 169.32(7) 2_566 .
O4 Al1 O10 90.93(7) . .
O5 Al1 O10 174.27(7) . .
O11 Al1 O10 87.27(7) 2_566 .
O9 Al1 O10 83.35(7) . .
O4 Al1 O10 174.46(7) . 2_566
O5 Al1 O10 90.83(7) . 2_566
O11 Al1 O10 85.91(7) 2_566 2_566
O9 Al1 O10 88.00(7) . 2_566
O10 Al1 O10 83.59(7) . 2_566
O4 Al1 Al1 132.81(6) . 2_566
O5 Al1 Al1 132.52(6) . 2_566
O11 Al1 Al1 85.42(6) 2_566 2_566
O9 Al1 Al1 84.20(6) . 2_566
O10 Al1 Al1 41.88(5) . 2_566
O10 Al1 Al1 41.71(5) 2_566 2_566
O8 Al2 O2 108.62(8) . 1_455
O8 Al2 O13 111.29(8) . .
O2 Al2 O13 107.24(8) 1_455 .
O8 Al2 O1 108.38(8) . 2_556
O2 Al2 O1 108.84(8) 1_455 2_556
O13 Al2 O1 112.37(8) . 2_556
O3 Al3 O7 107.85(8) 2_556 1_554
O3 Al3 O12 111.14(8) 2_556 .
O7 Al3 O12 106.72(8) 1_554 .
O3 Al3 O6 112.91(8) 2_556 2_556
O7 Al3 O6 110.61(8) 1_554 2_556
O12 Al3 O6 107.46(8) . 2_556
O4 P1 O2 109.27(9) . .
O4 P1 O3 112.86(9) . .
O2 P1 O3 107.17(9) . .
O4 P1 O1 109.49(9) . .
O2 P1 O1 108.81(9) . .
O3 P1 O1 109.14(9) . .
O5 P2 O8 113.15(9) . .
O5 P2 O7 110.31(9) . .
O8 P2 O7 106.43(9) . .
O5 P2 O6 109.95(9) . .
O8 P2 O6 108.48(9) . .
O7 P2 O6 108.35(9) . .
O11 P3 O9 114.31(8) . .
O11 P3 O12 107.45(9) . .
O9 P3 O12 109.77(9) . .
O11 P3 O13 109.69(9) . .
O9 P3 O13 107.89(9) . .
O12 P3 O13 107.54(9) . .
P1 O1 Al2 137.22(11) . 2_556
P1 O2 Al2 154.80(11) . 1_655
P1 O3 Al3 153.54(11) . 2_556
P1 O4 Al1 147.02(10) . .
P2 O5 Al1 141.36(10) . .
P2 O6 Al3 131.79(10) . 2_556
P2 O7 Al3 145.96(11) . 1_556
P2 O8 Al2 151.60(11) . .
P3 O9 Al1 126.44(9) . .
Al1 O10 Al1 96.41(7) . 2_566
Al1 O10 H10A 119.6 . .
Al1 O10 H10A 114.0 2_566 .
P3 O11 Al1 126.62(10) . 2_566
P3 O12 Al3 137.33(10) . .
P3 O13 Al2 130.13(10) . .
C4 O14 C1 110.27(19) . .
C2 N1 C3 109.79(19) . .
C2 N1 H1 105.9(18) . .
C3 N1 H1 112.3(17) . .
C2 N1 H2 102(2) . .
C3 N1 H2 115(2) . .
H1 N1 H2 111.2(15) . .
O14 C1 C2 111.0(2) . .
O14 C1 H1A 109.4 . .
C2 C1 H1A 109.4 . .
O14 C1 H1B 109.4 . .
C2 C1 H1B 109.4 . .
H1A C1 H1B 108.0 . .
N1 C2 C1 109.2(2) . .
N1 C2 H2A 109.8 . .
C1 C2 H2A 109.8 . .
N1 C2 H2B 109.8 . .
C1 C2 H2B 109.8 . .
H2A C2 H2B 108.3 . .
N1 C3 C4 109.7(2) . .
N1 C3 H3A 109.7 . .
C4 C3 H3A 109.7 . .
N1 C3 H3B 109.7 . .
C4 C3 H3B 109.7 . .
H3A C3 H3B 108.2 . .
O14 C4 C3 110.7(2) . .
O14 C4 H4A 109.5 . .
C3 C4 H4A 109.5 . .
O14 C4 H4B 109.5 . .
C3 C4 H4B 109.5 . .
H4A C4 H4B 108.1 . .

loop_
_geom_bond_atom_site_label_1
_geom_bond_atom_site_label_2
_geom_bond_distance
_geom_bond_site_symmetry_2
Al1 O4 1.8434(17) .
Al1 O5 1.8439(16) .
Al1 O11 1.8907(16) 2_566
Al1 O9 1.9112(16) .
Al1 O10 1.9382(17) .
Al1 O10 1.9449(17) 2_566
Al1 Al1 2.8950(15) 2_566
Al2 O8 1.7232(17) .
Al2 O2 1.7246(17) 1_455
Al2 O13 1.7437(17) .
Al2 O1 1.7541(17) 2_556
Al3 O3 1.7197(17) 2_556
Al3 O7 1.7246(17) 1_554
Al3 O12 1.7291(17) .
Al3 O6 1.7518(17) 2_556
P1 O4 1.5001(15) .
P1 O2 1.5236(16) .
P1 O3 1.5274(16) .
P1 O1 1.5416(17) .
P2 O5 1.5068(16) .
P2 O8 1.5239(16) .
P2 O7 1.5303(16) .
P2 O6 1.5439(16) .
P3 O11 1.5162(16) .
P3 O9 1.5216(16) .
P3 O12 1.5439(16) .
P3 O13 1.5557(16) .
O1 Al2 1.7542(17) 2_556
O2 Al2 1.7246(17) 1_655
O3 Al3 1.7197(17) 2_556
O6 Al3 1.7518(17) 2_556
O7 Al3 1.7247(17) 1_556
O10 Al1 1.9448(17) 2_566
O10 H10A 0.8491 .
O11 Al1 1.8907(16) 2_566
O14 C4 1.422(3) .
O14 C1 1.431(3) .
N1 C2 1.486(3) .
N1 C3 1.502(3) .
N1 H1 0.904(9) .
N1 H2 0.915(10) .
C1 C2 1.520(4) .
C1 H1A 0.9900 .
C1 H1B 0.9900 .
C2 H2A 0.9900 .
C2 H2B 0.9900 .
C3 C4 1.514(4) .
C3 H3A 0.9900 .
C3 H3B 0.9900 .
C4 H4A 0.9900 .
C4 H4B 0.9900 .

loop_
_geom_hbond_atom_site_label_D
_geom_hbond_atom_site_label_H
_geom_hbond_atom_site_label_A
_geom_hbond_distance_DH
_geom_hbond_distance_HA
_geom_hbond_distance_DA
_geom_hbond_angle_DHA
N1 H1 O1 0.904(9) 2.516(19) 3.277(3) 142(2)
N1 H2 O10 0.915(10) 1.913(12) 2.820(3) 170(3)

loop_
_geom_torsion_atom_site_label_1
_geom_torsion_atom_site_label_2
_geom_torsion_atom_site_label_3
_geom_torsion_atom_site_label_4
_geom_torsion
_geom_torsion_site_symmetry_1
_geom_torsion_site_symmetry_4
O4 P1 O1 Al2 -170.91(13) . 2_556
O2 P1 O1 Al2 69.73(17) . 2_556
O3 P1 O1 Al2 -46.92(17) . 2_556
O4 P1 O2 Al2 -121.1(3) . 1_655
O3 P1 O2 Al2 116.3(3) . 1_655
O1 P1 O2 Al2 -1.6(3) . 1_655
O4 P1 O3 Al3 71.8(3) . 2_556
O2 P1 O3 Al3 -167.8(2) . 2_556
O1 P1 O3 Al3 -50.1(3) . 2_556
O2 P1 O4 Al1 -148.32(17) . .
O3 P1 O4 Al1 -29.2(2) . .
O1 P1 O4 Al1 92.6(2) . .
O5 Al1 O4 P1 28.4(2) . .
O11 Al1 O4 P1 122.36(19) 2_566 .
O9 Al1 O4 P1 -67.0(2) . .
O10 Al1 O4 P1 -150.33(19) . .
O10 Al1 O4 P1 -158.5(7) 2_566 .
Al1 Al1 O4 P1 -151.05(15) 2_566 .
O8 P2 O5 Al1 -25.09(19) . .
O7 P2 O5 Al1 -144.18(14) . .
O6 P2 O5 Al1 96.38(16) . .
O4 Al1 O5 P2 -110.75(16) . .
O11 Al1 O5 P2 155.87(15) 2_566 .
O9 Al1 O5 P2 -18.15(17) . .
O10 Al1 O5 P2 56.7(8) . .
O10 Al1 O5 P2 69.92(16) 2_566 .
Al1 Al1 O5 P2 68.73(18) 2_566 .
O5 P2 O6 Al3 28.81(16) . 2_556
O8 P2 O6 Al3 153.02(13) . 2_556
O7 P2 O6 Al3 -91.82(14) . 2_556
O5 P2 O7 Al3 -71.4(2) . 1_556
O8 P2 O7 Al3 165.49(17) . 1_556
O6 P2 O7 Al3 49.0(2) . 1_556
O5 P2 O8 Al2 76.4(2) . .
O7 P2 O8 Al2 -162.3(2) . .
O6 P2 O8 Al2 -45.9(2) . .
O2 Al2 O8 P2 161.3(2) 1_455 .
O13 Al2 O8 P2 -80.9(2) . .
O1 Al2 O8 P2 43.2(2) 2_556 .
O11 P3 O9 Al1 21.41(15) . .
O12 P3 O9 Al1 142.20(11) . .
O13 P3 O9 Al1 -100.89(12) . .
O4 Al1 O9 P3 -146.12(12) . .
O5 Al1 O9 P3 118.99(12) . .
O11 Al1 O9 P3 -26.8(5) 2_566 .
O10 Al1 O9 P3 -55.44(12) . .
O10 Al1 O9 P3 28.34(12) 2_566 .
Al1 Al1 O9 P3 -13.30(11) 2_566 .
O4 Al1 O10 Al1 -179.21(8) . 2_566
O5 Al1 O10 Al1 13.3(7) . 2_566
O11 Al1 O10 Al1 -86.19(7) 2_566 2_566
O9 Al1 O10 Al1 88.72(7) . 2_566
O10 Al1 O10 Al1 0.0 2_566 2_566
O9 P3 O11 Al1 -17.89(15) . 2_566
O12 P3 O11 Al1 -139.96(11) . 2_566
O13 P3 O11 Al1 103.42(12) . 2_566
O11 P3 O12 Al3 -174.96(13) . .
O9 P3 O12 Al3 60.19(17) . .
O13 P3 O12 Al3 -56.94(17) . .
O3 Al3 O12 P3 37.77(17) 2_556 .
O7 Al3 O12 P3 155.11(14) 1_554 .
O6 Al3 O12 P3 -86.23(16) 2_556 .
O11 P3 O13 Al2 -141.75(12) . .
O9 P3 O13 Al2 -16.65(15) . .
O12 P3 O13 Al2 101.69(13) . .
O8 Al2 O13 P3 54.39(15) . .
O2 Al2 O13 P3 173.07(12) 1_455 .
O1 Al2 O13 P3 -67.37(14) 2_556 .
C4 O14 C1 C2 -61.2(3) . .
C3 N1 C2 C1 -55.5(3) . .
O14 C1 C2 N1 58.5(3) . .
C2 N1 C3 C4 55.6(3) . .
C1 O14 C4 C3 60.9(3) . .
N1 C3 C4 O14 -58.2(3) . .
